data_7054020
loop_
_publ_author_name
'\'Switlicka-Olszewska, Anna'
'Machura, Barbara'
'Mrozi\'nski, Jerzy'
'Kali\'nska, Bo\.zena'
'Kruszynski, Rafa\/l'
'Penkala, Mateusz'

_publ_section_title
;
 Effect of N-donor ancillary ligands on structural and magnetic properties
 of oxalate copper(ii) complexes
;
_journal_issue 4
_journal_name_full 'New Journal of Chemistry'
_journal_page_first 1611
_journal_paper_doi 10.1039/c3nj01541f
_journal_volume 38
_journal_year 2014
_chemical_formula_moiety 'C5 H4 Cu N2 O4'
_chemical_formula_sum 'C5 H4 Cu N2 O4'
_chemical_formula_weight 219.64
_chemical_name_systematic
; 
 ? 
;
_space_group_IT_number 14
_symmetry_cell_setting monoclinic
_symmetry_space_group_name_Hall '-P 2ybc'
_symmetry_space_group_name_H-M 'P 1 21/c 1'
_atom_sites_solution_hydrogens geom
_atom_sites_solution_primary direct
_atom_sites_solution_secondary difmap
_audit_creation_method SHELXL-97
_cell_angle_alpha 90.00
_cell_angle_beta 92.100(9)
_cell_angle_gamma 90.00
_cell_formula_units_Z 4
_cell_length_a 8.5694(6)
_cell_length_b 9.3227(4)
_cell_length_c 8.4631(9)
_cell_measurement_reflns_used 2159
_cell_measurement_temperature 295.0(2)
_cell_measurement_theta_max 29.2067
_cell_measurement_theta_min 3.3162
_cell_volume 675.66(9)
_computing_cell_refinement 'CrysAlis RED v. 1.163 (UNIL IC & KUMA 2000)'
_computing_data_collection 'CrysAlis CCD v. 1.163 (UNIL IC & KUMA 2000)'
_computing_data_reduction 'CrysAlis RED v. 1.163 (UNIL IC & KUMA 2000)'
_computing_molecular_graphics
;XP in SHELXTL/PC (Sheldrick, 1990b)
 ORTEP-3 W v. 1.062 (Farrugia 1997)
;
_computing_publication_material
;SHELXL-97 (Sheldrick, 1997) and
 PLATON (Spek, 1990)
;
_computing_structure_refinement 'SHELXL-97 (Sheldrick, 1997)'
_computing_structure_solution 'SHELXS-97 (Sheldrick, 1990)'
_diffrn_ambient_temperature 295.0(2)
_diffrn_detector_area_resol_mean 12.8
_diffrn_measured_fraction_theta_full 0.997
_diffrn_measured_fraction_theta_max 0.904
_diffrn_measurement_device_type 'Gemini A Ultra'
_diffrn_measurement_method \w
_diffrn_radiation_monochromator graphite
_diffrn_radiation_source 'fine-focus sealed tube'
_diffrn_radiation_type MoK\a
_diffrn_radiation_wavelength 0.71073
_diffrn_reflns_av_R_equivalents 0.0400
_diffrn_reflns_av_sigmaI/netI 0.0554
_diffrn_reflns_limit_h_max 11
_diffrn_reflns_limit_h_min -11
_diffrn_reflns_limit_k_max 12
_diffrn_reflns_limit_k_min -12
_diffrn_reflns_limit_l_max 10
_diffrn_reflns_limit_l_min -10
_diffrn_reflns_number 5717
_diffrn_reflns_theta_full 25.00
_diffrn_reflns_theta_max 29.27
_diffrn_reflns_theta_min 3.98
_diffrn_standards_decay_% 0.00
_diffrn_standards_interval_time 22.00
_diffrn_standards_number 7
_exptl_absorpt_coefficient_mu 3.202
_exptl_absorpt_correction_T_max 1.00000
_exptl_absorpt_correction_T_min 0.71520
_exptl_absorpt_correction_type empirical
_exptl_absorpt_process_details 'CrysAlis RED, (2005)'
_exptl_crystal_colour blue
_exptl_crystal_density_diffrn 2.159
_exptl_crystal_density_method 'not measured'
_exptl_crystal_description needle
_exptl_crystal_F_000 436
_exptl_crystal_size_max 0.120
_exptl_crystal_size_mid 0.007
_exptl_crystal_size_min 0.003
_refine_diff_density_max 0.529
_refine_diff_density_min -0.593
_refine_diff_density_rms 0.095
_refine_ls_extinction_method none
_refine_ls_goodness_of_fit_ref 1.020
_refine_ls_hydrogen_treatment constr
_refine_ls_matrix_type full
_refine_ls_number_parameters 181
_refine_ls_number_reflns 1669
_refine_ls_number_restraints 36
_refine_ls_restrained_S_all 1.025
_refine_ls_R_factor_all 0.0619
_refine_ls_R_factor_gt 0.0363
_refine_ls_shift/su_max 0.000
_refine_ls_shift/su_mean 0.000
_refine_ls_structure_factor_coef Fsqd
_refine_ls_weighting_details 'w=1/[\s^2^(Fo^2^)+(0.0317P)^2^+0.0215P] where P=(Fo^2^+2Fc^2^)/3'
_refine_ls_weighting_scheme calc
_refine_ls_wR_factor_gt 0.0660
_refine_ls_wR_factor_ref 0.0714
_reflns_number_gt 1258
_reflns_number_total 1669
_reflns_threshold_expression >2sigma(I)
_cod_data_source_file c3nj01541f2.cif
_cod_data_source_block cu32
_cod_original_sg_symbol_H-M P21/c
_cod_database_code 7054020

loop_
_symmetry_equiv_pos_as_xyz
'x, y, z'
'-x, y+1/2, -z+1/2'
'-x, -y, -z'
'x, -y-1/2, z-1/2'

loop_
_atom_site_label
_atom_site_type_symbol
_atom_site_fract_x
_atom_site_fract_y
_atom_site_fract_z
_atom_site_U_iso_or_equiv
_atom_site_adp_type
_atom_site_occupancy
_atom_site_symmetry_multiplicity
_atom_site_calc_flag
_atom_site_refinement_flags
_atom_site_disorder_assembly
_atom_site_disorder_group
C1 C 0.5381(18) 0.0690(12) 0.226(3) 0.055(5) Uani 0.40 1 d P A 1
C1A C 0.585(3) 0.168(3) 0.144(3) 0.032(5) Uani 0.30 1 d PU A 2
C1B C 0.564(3) 0.123(3) 0.197(4) 0.042(6) Uani 0.30 1 d PU A 3
C2 C 0.586(3) 0.202(2) 0.180(3) 0.044(6) Uani 0.40 1 d PU A 1
C2A C 0.540(2) 0.147(3) 0.301(2) 0.059(4) Uani 0.30 1 d PU A 2
C2B C 0.570(2) 0.248(2) 0.256(4) 0.072(6) Uani 0.30 1 d P A 3
C3 C 0.4460(16) 0.2824(15) 0.153(2) 0.054(4) Uani 0.40 1 d P A 1
C3A C 0.3825(15) 0.1545(17) 0.3001(16) 0.040(3) Uani 0.30 1 d P A 2
C3B C 0.418(2) 0.2903(19) 0.261(3) 0.069(6) Uani 0.30 1 d P A 3
C4 C -0.0225(3) -0.0132(3) 0.0867(3) 0.0193(6) Uani 1 1 d . . .
C5 C 0.0831(3) 0.5276(3) -0.0079(3) 0.0176(6) Uani 1 1 d . . .
Cu1 Cu 0.10929(4) 0.26166(3) 0.11511(4) 0.02222(13) Uani 1 1 d . . .
H1 H 0.6004 -0.0095 0.2530 0.067 Uiso 0.40 1 calc PR A 1
H1A H 0.6770 0.1432 0.0967 0.038 Uiso 0.30 1 calc PR A 2
H1B H 0.6453 0.0567 0.1969 0.050 Uiso 0.30 1 calc PR A 3
H2 H 0.3242 0.0076 0.2531 0.043 Uiso 0.40 1 calc PR A 1
H2A H 0.6878 0.2335 0.1700 0.052 Uiso 0.40 1 calc PR A 1
H2A1 H 0.6065 0.1317 0.3886 0.071 Uiso 0.30 1 calc PR A 2
H2A2 H 0.4587 0.2863 0.0023 0.051 Uiso 0.30 1 calc PR A 2
H2B H 0.6584 0.2995 0.2893 0.086 Uiso 0.30 1 calc PR A 3
H2B1 H 0.3841 0.0334 0.0703 0.109 Uiso 0.30 1 calc PR A 3
H3 H 0.4415 0.3797 0.1289 0.065 Uiso 0.40 1 calc PR A 1
H3A H 0.3224 0.1304 0.3854 0.049 Uiso 0.30 1 calc PR A 2
H3B H 0.3806 0.3672 0.3190 0.083 Uiso 0.30 1 calc PR A 3
N1 N 0.3266(3) 0.1992(3) 0.1655(4) 0.0304(6) Uani 1 1 d . . .
N2 N 0.3826(9) 0.0762(9) 0.2219(14) 0.036(2) Uani 0.40 1 d P A 1
N2A N 0.4587(18) 0.2311(15) 0.0837(16) 0.042(4) Uani 0.30 1 d PU A 2
N2B N 0.412(2) 0.104(2) 0.130(2) 0.091(6) Uani 0.30 1 d PU A 3
O1 O 0.0143(2) 0.08294(18) 0.1863(2) 0.0238(5) Uani 1 1 d . . .
O2 O -0.0908(2) -0.1266(2) 0.1179(2) 0.0267(5) Uani 1 1 d . . .
O3 O 0.1919(2) 0.44421(18) 0.0311(2) 0.0222(5) Uani 1 1 d . . .
O4 O 0.0976(2) 0.65209(18) -0.0618(2) 0.0237(5) Uani 1 1 d . . .

loop_
_atom_site_aniso_label
_atom_site_aniso_U_11
_atom_site_aniso_U_22
_atom_site_aniso_U_33
_atom_site_aniso_U_23
_atom_site_aniso_U_13
_atom_site_aniso_U_12
C1 0.028(8) 0.023(6) 0.113(14) -0.002(8) -0.033(8) 0.015(6)
C1A 0.021(8) 0.038(9) 0.038(9) -0.011(7) 0.013(7) 0.009(7)
C1B 0.032(9) 0.048(11) 0.047(9) 0.005(9) -0.001(7) 0.019(8)
C2 0.027(7) 0.052(10) 0.052(9) -0.013(7) 0.002(7) -0.014(7)
C2A 0.039(8) 0.072(9) 0.066(8) 0.003(8) -0.018(7) 0.004(7)
C2B 0.033(10) 0.065(14) 0.12(2) 0.007(13) -0.026(12) -0.011(10)
C3 0.032(7) 0.047(8) 0.085(13) 0.026(8) 0.009(10) 0.007(6)
C3A 0.031(8) 0.060(9) 0.031(7) 0.004(7) 0.006(6) 0.008(7)
C3B 0.034(10) 0.060(10) 0.113(17) -0.042(12) -0.015(11) 0.009(8)
C4 0.0182(16) 0.0148(12) 0.0246(16) 0.0007(11) -0.0020(13) 0.0012(12)
C5 0.0174(16) 0.0158(12) 0.0194(15) -0.0018(10) -0.0032(13) -0.0028(12)
Cu1 0.0207(2) 0.01314(17) 0.0323(2) 0.00327(14) -0.00609(16) -0.00062(15)
N1 0.0215(15) 0.0246(12) 0.0448(18) 0.0084(12) -0.0036(14) 0.0048(12)
N2 0.015(4) 0.032(4) 0.060(6) 0.016(4) -0.004(4) 0.007(3)
N2A 0.032(6) 0.058(7) 0.039(7) 0.019(5) 0.025(6) 0.007(6)
N2B 0.087(10) 0.085(9) 0.101(10) -0.038(8) -0.002(8) 0.003(8)
O1 0.0338(13) 0.0149(8) 0.0224(11) 0.0006(7) -0.0025(10) -0.0032(9)
O2 0.0362(14) 0.0183(9) 0.0257(12) 0.0012(8) 0.0018(11) -0.0079(9)
O3 0.0179(11) 0.0180(9) 0.0304(12) 0.0043(8) -0.0028(9) 0.0008(8)
O4 0.0204(12) 0.0151(8) 0.0354(12) 0.0044(8) -0.0027(10) -0.0036(8)

loop_
_atom_type_symbol
_atom_type_description
_atom_type_scat_dispersion_real
_atom_type_scat_dispersion_imag
_atom_type_scat_source
C C 0.0033 0.0016 'International Tables Vol C Tables 4.2.6.8 and 6.1.1.4'
H H 0.0000 0.0000 'International Tables Vol C Tables 4.2.6.8 and 6.1.1.4'
N N 0.0061 0.0033 'International Tables Vol C Tables 4.2.6.8 and 6.1.1.4'
O O 0.0106 0.0060 'International Tables Vol C Tables 4.2.6.8 and 6.1.1.4'
Cu Cu 0.3201 1.2651 'International Tables Vol C Tables 4.2.6.8 and 6.1.1.4'

loop_
_geom_angle_atom_site_label_1
_geom_angle_atom_site_label_2
_geom_angle_atom_site_label_3
_geom_angle
_geom_angle_site_symmetry_1
_geom_angle_site_symmetry_3
O1 Cu1 N1 94.68(9) . .
O1 Cu1 O4 92.11(8) . 3_565
N1 Cu1 O4 173.04(9) . 3_565
O1 Cu1 O3 175.64(8) . .
N1 Cu1 O3 89.09(9) . .
O4 Cu1 O3 84.19(8) 3_565 .
O1 Cu1 O2 77.62(7) . 3
N1 Cu1 O2 93.29(10) . 3
O4 Cu1 O2 89.66(8) 3_565 3
O3 Cu1 O2 100.00(7) . 3
C4 O1 Cu1 119.64(17) . .
O2 C4 O1 124.8(3) . .
O2 C4 C4 118.1(3) . 3
O1 C4 C4 117.1(3) . 3
C4 O2 Cu1 107.28(17) . 3
C5 O3 Cu1 110.83(17) . .
O3 C5 O4 126.1(3) . .
O3 C5 C5 117.2(3) . 3_565
O4 C5 C5 116.7(3) . 3_565
C5 O4 Cu1 110.98(17) . 3_565
N2B N1 C3A 76.9(10) . .
N2B N1 C3 85.9(11) . .
C3A N1 C3 89.9(9) . .
C3 N1 N2 105.8(7) . .
N2B N1 N2A 60.7(10) . .
C3A N1 N2A 103.2(9) . .
N2 N1 N2A 94.3(7) . .
N2B N1 C3B 105.4(11) . .
C3A N1 C3B 60.1(11) . .
N2 N1 C3B 97.5(10) . .
N2A N1 C3B 73.1(10) . .
N2B N1 Cu1 137.9(9) . .
C3A N1 Cu1 126.9(6) . .
C3 N1 Cu1 123.1(6) . .
N2 N1 Cu1 131.0(4) . .
N2A N1 Cu1 127.6(7) . .
C3B N1 Cu1 116.6(7) . .
N1 N2 C1 113.6(9) . .
N1 N2 H2 123.2 . .
C1 N2 H2 123.2 . .
N2 C1 C2 104.9(13) . .
N2 C1 H1 127.6 . .
C2 C1 H1 127.6 . .
C1 C2 C3 105.4(17) . .
C1 C2 H2A 127.3 . .
C3 C2 H2A 127.3 . .
N1 C3 C2 109.5(13) . .
N1 C3 H3 125.3 . .
C2 C3 H3 125.3 . .
N1 C3A C2A 111.1(13) . .
N1 C3A H3A 124.5 . .
C2A C3A H3A 124.5 . .
C3A C2A C1A 107.1(18) . .
C3A C2A H2A1 126.5 . .
C1A C2A H2A1 126.5 . .
N2A C1A C2A 100.4(19) . .
N2A C1A H1A 129.8 . .
C2A C1A H1A 129.8 . .
C1A N2A N1 112.5(15) . .
C1A N2A H2A2 123.8 . .
N1 N2A H2A2 123.8 . .
C2B C3B N1 108.8(15) . .
C2B C3B H3B 125.6 . .
N1 C3B H3B 125.6 . .
C1B C2B C3B 104.7(19) . .
C1B C2B H2B 127.7 . .
C3B C2B H2B 127.7 . .
C2B C1B N2B 107(2) . .
C2B C1B H1B 126.5 . .
N2B C1B H1B 126.5 . .
N1 N2B C1B 111.8(17) . .
N1 N2B H2B1 124.1 . .
C1B N2B H2B1 124.1 . .

loop_
_geom_bond_atom_site_label_1
_geom_bond_atom_site_label_2
_geom_bond_distance
_geom_bond_site_symmetry_2
Cu1 O1 1.9589(18) .
Cu1 N1 1.983(3) .
Cu1 O4 1.984(2) 3_565
Cu1 O3 1.9851(18) .
Cu1 O2 2.3404(19) 3
O1 C4 1.262(3) .
C4 O2 1.242(3) .
C4 C4 1.551(6) 3
O2 Cu1 2.3404(19) 3
O3 C5 1.249(3) .
C5 O4 1.255(3) .
C5 C5 1.525(5) 3_565
O4 Cu1 1.984(2) 3_565
N1 N2B 1.192(17) .
N1 C3A 1.288(13) .
N1 C3 1.292(14) .
N1 N2 1.325(8) .
N1 N2A 1.380(14) .
N1 C3B 1.392(17) .
N2 C1 1.333(17) .
N2 H2 0.8600 .
C1 C2 1.36(2) .
C1 H1 0.9300 .
C2 C3 1.42(3) .
C2 H2A 0.9300 .
C3 H3 0.9300 .
C3A C2A 1.35(2) .
C3A H3A 0.9300 .
C2A C1A 1.41(3) .
C2A H2A1 0.9300 .
C1A N2A 1.32(3) .
C1A H1A 0.9300 .
N2A H2A2 0.8600 .
C3B C2B 1.37(3) .
C3B H3B 0.9300 .
C2B C1B 1.27(4) .
C2B H2B 0.9300 .
C1B N2B 1.42(3) .
C1B H1B 0.9300 .
N2B H2B1 0.8600 .
